data_4070024
loop_
_publ_author_name
'Arikawa, Yasuhiro'
'Yamasaki, Hayato'
'Yamaguchi, Mamoru'
'Umakoshi, Keisuke'
'Onishi, Masayoshi'

_publ_section_title
;
 Protonation of a Ruthenium Vinylidene Complex with a NO Ligand Leading to
 Ruthenium Vinyl Complexes
;
_journal_issue 18
_journal_name_full Organometallics
_journal_page_first 5587
_journal_paper_doi 10.1021/om900576h
_journal_volume 28
_journal_year 2009
_chemical_formula_moiety 'C45 H39 Cl2 N O P2 Ru '
_chemical_formula_sum 'C45 H39 Cl2 N O P2 Ru'
_chemical_formula_weight 843.73
_space_group_IT_number 2
_symmetry_cell_setting triclinic
_symmetry_Int_Tables_number 2
_symmetry_space_group_name_Hall '-P 1'
_symmetry_space_group_name_H-M 'P -1'
_cell_angle_alpha 99.912(4)
_cell_angle_beta 100.789(4)
_cell_angle_gamma 94.071(4)
_cell_formula_units_Z 2
_cell_length_a 10.3642(10)
_cell_length_b 10.4076(10)
_cell_length_c 18.965(2)
_cell_measurement_reflns_used 2865
_cell_measurement_temperature 296.1
_cell_measurement_theta_max 27.5
_cell_measurement_theta_min 3.2
_cell_volume 1968.2(3)
_computing_cell_refinement CrystalClear
_computing_data_collection CrystalClear
_computing_data_reduction CrystalStructure
_computing_publication_material 'CrystalStructure 3.8'
_computing_structure_refinement CRYSTALS
_computing_structure_solution SIR2004
_diffrn_detector_area_resol_mean 7.31
_diffrn_measured_fraction_theta_full 0.944
_diffrn_measured_fraction_theta_max 0.944
_diffrn_measurement_device_type 'Rigaku Mercury'
_diffrn_measurement_method \w
_diffrn_radiation_type 'Mo K\a'
_diffrn_radiation_wavelength 0.71070
_diffrn_reflns_av_R_equivalents 0.040
_diffrn_reflns_limit_h_max 13
_diffrn_reflns_limit_h_min -12
_diffrn_reflns_limit_k_max 9
_diffrn_reflns_limit_k_min -13
_diffrn_reflns_limit_l_max 24
_diffrn_reflns_limit_l_min -18
_diffrn_reflns_number 15383
_diffrn_reflns_theta_full 27.48
_diffrn_reflns_theta_max 27.48
_exptl_absorpt_coefficient_mu 0.651
_exptl_absorpt_correction_T_max 0.937
_exptl_absorpt_correction_T_min 0.780
_exptl_absorpt_correction_type multi-scan
_exptl_absorpt_process_details 'Jacobson, R. (1998) Private communication'
_exptl_crystal_colour orange
_exptl_crystal_density_diffrn 1.424
_exptl_crystal_density_method 'not measured'
_exptl_crystal_description block
_exptl_crystal_F_000 864.00
_exptl_crystal_size_max 0.50
_exptl_crystal_size_mid 0.20
_exptl_crystal_size_min 0.10
_refine_diff_density_max 0.97
_refine_diff_density_min -0.91
_refine_ls_extinction_method none
_refine_ls_goodness_of_fit_ref 1.024
_refine_ls_hydrogen_treatment refall
_refine_ls_number_parameters 508
_refine_ls_number_reflns 8539
_refine_ls_R_factor_gt 0.0653
_refine_ls_shift/su_max 0.0000
_refine_ls_structure_factor_coef Fsqd
_refine_ls_weighting_details 'w = 1/[0.0002Fo^2^ + 1.3000\s(Fo^2^) + 0.5000]/(4Fo^2^)'
_refine_ls_weighting_scheme calc
_refine_ls_wR_factor_ref 0.1128
_reflns_number_gt 5802
_reflns_number_total 8539
_reflns_threshold_expression F^2^>2.0\s(F^2^)
_cod_data_source_file om900576h_si_003.cif
_cod_data_source_block '__0700a'
_cod_original_cell_volume 1968.3(3)
_cod_original_formula_sum 'C45 H39 Cl2 N O P2 Ru '
_cod_database_code 4070024

loop_
_symmetry_equiv_pos_site_id
_symmetry_equiv_pos_as_xyz
1 +X,+Y,+Z
2 -X,-Y,-Z

loop_
_atom_site_label
_atom_site_type_symbol
_atom_site_fract_x
_atom_site_fract_y
_atom_site_fract_z
_atom_site_U_iso_or_equiv
_atom_site_adp_type
_atom_site_occupancy
_atom_site_symmetry_multiplicity
_atom_site_calc_flag
_atom_site_refinement_flags
Ru(1) Ru 0.26859(4) 0.27305(4) 0.73150(2) 0.03563(10) Uani 1.00 1 d .
Cl(1) Cl 0.25481(13) 0.04900(11) 0.67431(6) 0.0498(3) Uani 1.00 1 d .
Cl(2) Cl 0.50160(13) 0.26914(14) 0.79450(7) 0.0622(4) Uani 1.00 1 d .
P(1) P 0.34313(13) 0.32982(11) 0.62438(6) 0.0378(3) Uani 1.00 1 d .
P(2) P 0.19621(13) 0.19999(12) 0.83452(6) 0.0378(3) Uani 1.00 1 d .
O(1) O 0.3290(4) 0.5370(3) 0.8125(2) 0.0737(13) Uani 1.00 1 d .
N(1) N 0.2946(4) 0.4354(4) 0.7778(2) 0.0473(12) Uani 1.00 1 d .
C(1) C 0.0768(4) 0.2722(4) 0.6771(2) 0.0402(13) Uani 1.00 1 d .
C(2) C -0.0237(6) 0.3360(5) 0.6814(2) 0.068(2) Uani 1.00 1 d .
C(3) C -0.0467(5) 0.4553(5) 0.7366(3) 0.0609(19) Uani 1.00 1 d .
C(4) C 0.0350(6) 0.5730(5) 0.7567(3) 0.067(2) Uani 1.00 1 d .
C(5) C 0.0136(6) 0.6778(6) 0.8046(3) 0.071(2) Uani 1.00 1 d .
C(6) C -0.0970(7) 0.6700(7) 0.8367(3) 0.082(2) Uani 1.00 1 d .
C(7) C -0.1805(7) 0.5535(7) 0.8152(3) 0.086(2) Uani 1.00 1 d .
C(8) C -0.1571(5) 0.4518(6) 0.7670(3) 0.070(2) Uani 1.00 1 d .
C(9) C -0.1204(7) 0.7750(6) 0.8958(3) 0.105(3) Uani 1.00 1 d .
C(10) C 0.2192(5) 0.3049(4) 0.5399(2) 0.0476(14) Uani 1.00 1 d .
C(11) C 0.1944(6) 0.4013(5) 0.4988(3) 0.083(2) Uani 1.00 1 d .
C(12) C 0.1051(7) 0.3735(6) 0.4326(3) 0.106(2) Uani 1.00 1 d .
C(13) C 0.0399(6) 0.2514(7) 0.4072(3) 0.090(2) Uani 1.00 1 d .
C(14) C 0.0635(6) 0.1551(6) 0.4466(3) 0.076(2) Uani 1.00 1 d .
C(15) C 0.1525(5) 0.1805(5) 0.5121(2) 0.0644(18) Uani 1.00 1 d .
C(16) C 0.4778(5) 0.2514(4) 0.5918(2) 0.0482(15) Uani 1.00 1 d .
C(17) C 0.5371(6) 0.1545(6) 0.6198(3) 0.077(2) Uani 1.00 1 d .
C(18) C 0.6354(7) 0.0966(7) 0.5903(4) 0.102(3) Uani 1.00 1 d .
C(19) C 0.6796(7) 0.1368(7) 0.5342(3) 0.086(2) Uani 1.00 1 d .
C(20) C 0.6203(9) 0.2301(9) 0.5061(4) 0.126(3) Uani 1.00 1 d .
C(21) C 0.5204(8) 0.2876(7) 0.5334(3) 0.114(3) Uani 1.00 1 d .
C(22) C 0.3998(5) 0.5046(4) 0.6458(2) 0.0485(15) Uani 1.00 1 d .
C(23) C 0.5303(6) 0.5479(6) 0.6635(3) 0.093(2) Uani 1.00 1 d .
C(24) C 0.5682(8) 0.6824(7) 0.6867(5) 0.133(3) Uani 1.00 1 d .
C(25) C 0.4770(9) 0.7681(6) 0.6887(4) 0.114(3) Uani 1.00 1 d .
C(26) C 0.3478(7) 0.7250(5) 0.6733(3) 0.080(2) Uani 1.00 1 d .
C(27) C 0.3081(5) 0.5926(4) 0.6515(2) 0.0545(17) Uani 1.00 1 d .
C(28) C 0.0207(4) 0.1423(4) 0.8194(2) 0.0429(14) Uani 1.00 1 d .
C(29) C -0.0275(5) 0.0420(5) 0.7605(2) 0.0615(18) Uani 1.00 1 d .
C(30) C -0.1570(6) -0.0103(5) 0.7468(3) 0.074(2) Uani 1.00 1 d .
C(31) C -0.2405(5) 0.0387(6) 0.7899(3) 0.078(2) Uani 1.00 1 d .
C(32) C -0.1936(5) 0.1387(6) 0.8491(3) 0.070(2) Uani 1.00 1 d .
C(33) C -0.0638(5) 0.1890(5) 0.8639(2) 0.0532(16) Uani 1.00 1 d .
C(34) C 0.2697(5) 0.0630(4) 0.8713(2) 0.0466(14) Uani 1.00 1 d .
C(35) C 0.2174(6) 0.0212(5) 0.9261(3) 0.069(2) Uani 1.00 1 d .
C(36) C 0.2688(7) -0.0783(6) 0.9581(3) 0.088(2) Uani 1.00 1 d .
C(37) C 0.3678(7) -0.1394(6) 0.9337(3) 0.089(2) Uani 1.00 1 d .
C(38) C 0.4220(7) -0.0996(6) 0.8795(3) 0.090(2) Uani 1.00 1 d .
C(39) C 0.3709(6) 0.0037(5) 0.8483(3) 0.070(2) Uani 1.00 1 d .
C(40) C 0.2300(4) 0.3327(4) 0.9135(2) 0.0432(14) Uani 1.00 1 d .
C(41) C 0.3375(5) 0.3364(5) 0.9694(2) 0.0536(16) Uani 1.00 1 d .
C(42) C 0.3684(6) 0.4431(6) 1.0270(2) 0.071(2) Uani 1.00 1 d .
C(43) C 0.2916(7) 0.5445(6) 1.0291(3) 0.079(2) Uani 1.00 1 d .
C(44) C 0.1850(6) 0.5427(5) 0.9741(3) 0.069(2) Uani 1.00 1 d .
C(45) C 0.1561(5) 0.4388(5) 0.9156(2) 0.0580(17) Uani 1.00 1 d .
H(1) H 0.0559 0.2012 0.6350 0.049 Uiso 1.00 1 c R
H(2) H -0.0998 0.3029 0.6425 0.079 Uiso 1.00 1 c R
H(3) H 0.1122 0.5805 0.7351 0.083 Uiso 1.00 1 c R
H(4) H 0.0742 0.7574 0.8165 0.088 Uiso 1.00 1 c R
H(5) H -0.2588 0.5455 0.8359 0.110 Uiso 1.00 1 c R
H(6) H -0.2198 0.3737 0.7532 0.087 Uiso 1.00 1 c R
H(7) H -0.0799 0.7569 0.9430 0.135 Uiso 1.00 1 c R
H(8) H -0.2146 0.7770 0.8929 0.135 Uiso 1.00 1 c R
H(9) H -0.0817 0.8591 0.8899 0.135 Uiso 1.00 1 c R
H(10) H 0.2400 0.4889 0.5164 0.095 Uiso 1.00 1 c R
H(11) H 0.0888 0.4419 0.4041 0.119 Uiso 1.00 1 c R
H(12) H -0.0232 0.2331 0.3611 0.098 Uiso 1.00 1 c R
H(13) H 0.0173 0.0679 0.4283 0.083 Uiso 1.00 1 c R
H(14) H 0.1691 0.1106 0.5394 0.073 Uiso 1.00 1 c R
H(15) H 0.5101 0.1253 0.6612 0.100 Uiso 1.00 1 c R
H(16) H 0.6738 0.0251 0.6103 0.134 Uiso 1.00 1 c R
H(17) H 0.7520 0.0988 0.5153 0.107 Uiso 1.00 1 c R
H(18) H 0.6482 0.2587 0.4647 0.169 Uiso 1.00 1 c R
H(19) H 0.4792 0.3554 0.5108 0.157 Uiso 1.00 1 c R
H(20) H 0.5962 0.4866 0.6601 0.106 Uiso 1.00 1 c R
H(21) H 0.6613 0.7144 0.7015 0.146 Uiso 1.00 1 c R
H(22) H 0.5048 0.8615 0.7014 0.124 Uiso 1.00 1 c R
H(23) H 0.2826 0.7868 0.6774 0.095 Uiso 1.00 1 c R
H(24) H 0.2148 0.5614 0.6402 0.067 Uiso 1.00 1 c R
H(25) H 0.0305 0.0082 0.7287 0.071 Uiso 1.00 1 c R
H(26) H -0.1895 -0.0826 0.7061 0.082 Uiso 1.00 1 c R
H(27) H -0.3326 0.0033 0.7789 0.093 Uiso 1.00 1 c R
H(28) H -0.2525 0.1733 0.8801 0.086 Uiso 1.00 1 c R
H(29) H -0.0306 0.2581 0.9062 0.064 Uiso 1.00 1 c R
H(30) H 0.1440 0.0620 0.9422 0.088 Uiso 1.00 1 c R
H(31) H 0.2343 -0.1046 0.9982 0.110 Uiso 1.00 1 c R
H(32) H 0.4004 -0.2123 0.9549 0.108 Uiso 1.00 1 c R
H(33) H 0.4943 -0.1420 0.8629 0.111 Uiso 1.00 1 c R
H(34) H 0.4084 0.0330 0.8099 0.087 Uiso 1.00 1 c R
H(35) H 0.3917 0.2642 0.9685 0.061 Uiso 1.00 1 c R
H(36) H 0.4447 0.4455 1.0658 0.079 Uiso 1.00 1 c R
H(37) H 0.3130 0.6182 1.0698 0.090 Uiso 1.00 1 c R
H(38) H 0.1297 0.6142 0.9762 0.082 Uiso 1.00 1 c R
H(39) H 0.0831 0.4400 0.8755 0.069 Uiso 1.00 1 c R

loop_
_atom_site_aniso_label
_atom_site_aniso_U_11
_atom_site_aniso_U_22
_atom_site_aniso_U_33
_atom_site_aniso_U_12
_atom_site_aniso_U_13
_atom_site_aniso_U_23
Ru(1) 0.0396(2) 0.0312(2) 0.0340(2) 0.00400(16) 0.00359(16) 0.00436(15)
Cl(1) 0.0649(8) 0.0351(6) 0.0477(7) 0.0095(6) 0.0087(6) 0.0040(5)
Cl(2) 0.0451(8) 0.0765(10) 0.0593(8) 0.0112(7) -0.0009(6) 0.0081(7)
P(1) 0.0457(7) 0.0324(6) 0.0326(6) 0.0025(5) 0.0038(5) 0.0040(5)
P(2) 0.0422(7) 0.0333(6) 0.0367(6) 0.0031(5) 0.0055(5) 0.0060(5)
O(1) 0.107(3) 0.043(2) 0.060(2) -0.007(2) 0.008(2) -0.0044(18)
N(1) 0.055(2) 0.045(2) 0.038(2) -0.003(2) 0.0057(19) 0.0041(18)
C(1) 0.046(3) 0.035(2) 0.040(2) 0.005(2) 0.012(2) 0.006(2)
C(2) 0.072(4) 0.071(4) 0.053(3) -0.005(3) -0.005(3) 0.016(2)
C(3) 0.058(3) 0.065(3) 0.062(3) 0.016(3) 0.003(2) 0.026(2)
C(4) 0.070(4) 0.066(4) 0.072(4) 0.014(3) 0.020(3) 0.023(3)
C(5) 0.093(5) 0.063(4) 0.065(3) 0.032(3) 0.024(3) 0.017(3)
C(6) 0.104(6) 0.075(4) 0.076(4) 0.043(4) 0.029(4) 0.017(3)
C(7) 0.080(5) 0.119(6) 0.076(4) 0.037(4) 0.033(3) 0.036(4)
C(8) 0.052(3) 0.089(4) 0.076(4) 0.024(3) 0.020(3) 0.024(3)
C(9) 0.154(7) 0.083(5) 0.101(5) 0.045(5) 0.068(5) 0.022(4)
C(10) 0.060(3) 0.042(2) 0.036(2) 0.003(2) 0.002(2) 0.006(2)
C(11) 0.128(6) 0.059(3) 0.052(3) 0.001(3) -0.017(3) 0.020(2)
C(12) 0.156(7) 0.077(4) 0.066(4) 0.016(4) -0.039(4) 0.025(3)
C(13) 0.100(5) 0.092(5) 0.053(3) 0.014(4) -0.035(3) 0.000(3)
C(14) 0.089(4) 0.066(4) 0.052(3) -0.012(3) -0.017(3) -0.003(2)
C(15) 0.089(4) 0.047(3) 0.046(3) -0.007(3) -0.004(2) 0.005(2)
C(16) 0.054(3) 0.048(3) 0.042(2) 0.002(2) 0.014(2) 0.004(2)
C(17) 0.079(4) 0.100(5) 0.070(4) 0.036(4) 0.037(3) 0.034(3)
C(18) 0.102(6) 0.124(6) 0.109(5) 0.066(5) 0.055(4) 0.045(4)
C(19) 0.090(5) 0.088(5) 0.088(5) 0.025(4) 0.049(4) -0.002(4)
C(20) 0.146(8) 0.168(9) 0.109(6) 0.064(6) 0.094(5) 0.057(6)
C(21) 0.137(7) 0.151(7) 0.104(5) 0.077(5) 0.081(5) 0.077(5)
C(22) 0.054(3) 0.044(2) 0.043(2) -0.003(2) 0.002(2) 0.009(2)
C(23) 0.067(4) 0.056(4) 0.141(6) -0.006(3) -0.015(4) 0.024(4)
C(24) 0.080(6) 0.068(5) 0.217(9) -0.028(4) -0.034(5) 0.018(5)
C(25) 0.140(8) 0.040(3) 0.131(6) -0.013(4) -0.033(5) 0.003(4)
C(26) 0.118(6) 0.040(3) 0.079(4) 0.010(3) 0.016(4) 0.005(2)
C(27) 0.069(4) 0.039(2) 0.059(3) 0.002(2) 0.019(2) 0.014(2)
C(28) 0.046(3) 0.039(2) 0.041(2) 0.001(2) 0.004(2) 0.008(2)
C(29) 0.057(3) 0.061(3) 0.060(3) -0.012(2) 0.018(2) -0.007(2)
C(30) 0.061(4) 0.070(4) 0.074(4) -0.024(3) 0.008(3) -0.010(3)
C(31) 0.042(3) 0.093(5) 0.098(5) -0.002(3) 0.012(3) 0.023(4)
C(32) 0.054(3) 0.078(4) 0.084(4) 0.017(3) 0.026(3) 0.015(3)
C(33) 0.050(3) 0.056(3) 0.053(3) 0.006(2) 0.014(2) 0.005(2)
C(34) 0.053(3) 0.041(2) 0.041(2) 0.001(2) 0.000(2) 0.008(2)
C(35) 0.076(4) 0.072(4) 0.072(4) 0.014(3) 0.024(3) 0.034(3)
C(36) 0.108(6) 0.085(5) 0.083(4) 0.010(4) 0.017(4) 0.052(3)
C(37) 0.112(6) 0.063(4) 0.094(5) 0.024(4) -0.005(4) 0.039(3)
C(38) 0.101(5) 0.090(5) 0.088(5) 0.046(4) 0.015(4) 0.033(4)
C(39) 0.089(4) 0.066(3) 0.063(3) 0.036(3) 0.016(3) 0.025(2)
C(40) 0.048(3) 0.045(2) 0.034(2) 0.000(2) 0.008(2) 0.004(2)
C(41) 0.050(3) 0.054(3) 0.048(3) -0.001(2) 0.003(2) -0.003(2)
C(42) 0.070(4) 0.080(4) 0.047(3) -0.018(3) -0.003(2) -0.006(3)
C(43) 0.114(5) 0.059(4) 0.052(3) -0.013(3) 0.020(3) -0.016(2)
C(44) 0.108(5) 0.041(3) 0.057(3) 0.008(3) 0.022(3) -0.003(2)
C(45) 0.082(4) 0.049(3) 0.042(3) 0.008(2) 0.012(2) 0.007(2)

loop_
_atom_type_symbol
_atom_type_description
_atom_type_scat_dispersion_real
_atom_type_scat_dispersion_imag
_atom_type_scat_source
C C 0.003 0.002
;
International Tables for Crystallography
(1992, Vol. C, Tables 4.2.6.8 and 6.1.1.4)
;
H H 0.000 0.000
;
International Tables for Crystallography
(1992, Vol. C, Table 6.1.1.4)
;
Cl Cl 0.148 0.159
;
International Tables for Crystallography
(1992, Vol. C, Tables 4.2.6.8 and 6.1.1.4)
;
N N 0.006 0.003
;
International Tables for Crystallography
(1992, Vol. C, Tables 4.2.6.8 and 6.1.1.4)
;
O O 0.011 0.006
;
International Tables for Crystallography
(1992, Vol. C, Tables 4.2.6.8 and 6.1.1.4)
;
P P 0.102 0.094
;
International Tables for Crystallography
(1992, Vol. C, Tables 4.2.6.8 and 6.1.1.4)
;
Ru Ru -1.259 0.836
;
International Tables for Crystallography
(1992, Vol. C, Tables 4.2.6.8 and 6.1.1.4)
;

loop_
_geom_angle_atom_site_label_1
_geom_angle_atom_site_label_2
_geom_angle_atom_site_label_3
_geom_angle
_geom_angle_publ_flag
Cl(1) Ru(1) Cl(2) 91.47(4) yes
Cl(1) Ru(1) P(1) 87.58(4) yes
Cl(1) Ru(1) P(2) 88.31(4) yes
Cl(1) Ru(1) N(1) 174.28(13) yes
Cl(1) Ru(1) C(1) 87.11(12) yes
Cl(2) Ru(1) P(1) 90.70(4) yes
Cl(2) Ru(1) P(2) 88.71(4) yes
Cl(2) Ru(1) N(1) 82.81(13) yes
Cl(2) Ru(1) C(1) 178.39(12) yes
P(1) Ru(1) P(2) 175.82(4) yes
P(1) Ru(1) N(1) 92.74(14) yes
P(1) Ru(1) C(1) 88.49(14) yes
P(2) Ru(1) N(1) 91.29(14) yes
P(2) Ru(1) C(1) 92.00(14) yes
N(1) Ru(1) C(1) 98.61(17) yes
Ru(1) P(1) C(10) 116.48(18) yes
Ru(1) P(1) C(16) 120.11(17) yes
Ru(1) P(1) C(22) 107.41(16) yes
C(10) P(1) C(16) 100.8(2) yes
C(10) P(1) C(22) 105.8(2) yes
C(16) P(1) C(22) 104.9(2) yes
Ru(1) P(2) C(28) 115.55(15) yes
Ru(1) P(2) C(34) 119.79(18) yes
Ru(1) P(2) C(40) 110.08(17) yes
C(28) P(2) C(34) 100.3(2) yes
C(28) P(2) C(40) 106.6(2) yes
C(34) P(2) C(40) 103.0(2) yes
Ru(1) N(1) O(1) 170.1(3) yes
Ru(1) C(1) C(2) 139.9(3) yes
C(1) C(2) C(3) 132.3(4) yes
C(2) C(3) C(4) 124.4(5) yes
C(2) C(3) C(8) 120.1(5) yes
C(4) C(3) C(8) 115.4(5) yes
C(3) C(4) C(5) 124.2(6) yes
C(4) C(5) C(6) 119.2(5) yes
C(5) C(6) C(7) 116.6(6) yes
C(5) C(6) C(9) 122.7(6) yes
C(7) C(6) C(9) 120.5(7) yes
C(6) C(7) C(8) 122.6(7) yes
C(3) C(8) C(7) 121.9(5) yes
P(1) C(10) C(11) 123.3(3) yes
P(1) C(10) C(15) 118.8(3) yes
C(11) C(10) C(15) 117.7(4) yes
C(10) C(11) C(12) 120.5(5) yes
C(11) C(12) C(13) 120.6(6) yes
C(12) C(13) C(14) 119.9(5) yes
C(13) C(14) C(15) 120.3(5) yes
C(10) C(15) C(14) 121.0(5) yes
P(1) C(16) C(17) 124.4(4) yes
P(1) C(16) C(21) 119.0(4) yes
C(17) C(16) C(21) 116.6(6) yes
C(16) C(17) C(18) 120.9(6) yes
C(17) C(18) C(19) 121.8(7) yes
C(18) C(19) C(20) 117.3(7) yes
C(19) C(20) C(21) 122.1(8) yes
C(16) C(21) C(20) 121.2(7) yes
P(1) C(22) C(23) 121.2(4) yes
P(1) C(22) C(27) 118.6(3) yes
C(23) C(22) C(27) 119.8(4) yes
C(22) C(23) C(24) 118.8(6) yes
C(23) C(24) C(25) 120.7(7) yes
C(24) C(25) C(26) 120.4(6) yes
C(25) C(26) C(27) 119.8(6) yes
C(22) C(27) C(26) 120.4(5) yes
P(2) C(28) C(29) 116.5(4) yes
P(2) C(28) C(33) 124.7(3) yes
C(29) C(28) C(33) 118.8(4) yes
C(28) C(29) C(30) 120.2(5) yes
C(29) C(30) C(31) 120.5(5) yes
C(30) C(31) C(32) 119.9(5) yes
C(31) C(32) C(33) 119.7(5) yes
C(28) C(33) C(32) 120.8(4) yes
P(2) C(34) C(35) 116.5(4) yes
P(2) C(34) C(39) 124.2(4) yes
C(35) C(34) C(39) 119.3(5) yes
C(34) C(35) C(36) 120.3(6) yes
C(35) C(36) C(37) 120.1(7) yes
C(36) C(37) C(38) 120.8(6) yes
C(37) C(38) C(39) 118.7(6) yes
C(34) C(39) C(38) 120.8(6) yes
P(2) C(40) C(41) 120.7(3) yes
P(2) C(40) C(45) 120.7(3) yes
C(41) C(40) C(45) 118.4(4) yes
C(40) C(41) C(42) 120.3(5) yes
C(41) C(42) C(43) 120.2(5) yes
C(42) C(43) C(44) 120.3(5) yes
C(43) C(44) C(45) 119.8(5) yes
C(40) C(45) C(44) 120.9(4) yes
Ru(1) C(1) H(1) 110.0 no
C(2) C(1) H(1) 110.0 no
C(1) C(2) H(2) 113.9 no
C(3) C(2) H(2) 113.9 no
C(3) C(4) H(3) 117.9 no
C(5) C(4) H(3) 117.9 no
C(4) C(5) H(4) 120.4 no
C(6) C(5) H(4) 120.4 no
C(6) C(7) H(5) 118.7 no
C(8) C(7) H(5) 118.7 no
C(3) C(8) H(6) 119.0 no
C(7) C(8) H(6) 119.0 no
C(6) C(9) H(7) 109.5 no
C(6) C(9) H(8) 109.5 no
C(6) C(9) H(9) 109.5 no
H(7) C(9) H(8) 109.5 no
H(7) C(9) H(9) 109.5 no
H(8) C(9) H(9) 109.5 no
C(10) C(11) H(10) 119.8 no
C(12) C(11) H(10) 119.8 no
C(11) C(12) H(11) 119.7 no
C(13) C(12) H(11) 119.7 no
C(12) C(13) H(12) 120.1 no
C(14) C(13) H(12) 120.1 no
C(13) C(14) H(13) 119.8 no
C(15) C(14) H(13) 119.8 no
C(10) C(15) H(14) 119.5 no
C(14) C(15) H(14) 119.5 no
C(16) C(17) H(15) 119.5 no
C(18) C(17) H(15) 119.6 no
C(17) C(18) H(16) 119.1 no
C(19) C(18) H(16) 119.1 no
C(18) C(19) H(17) 121.4 no
C(20) C(19) H(17) 121.4 no
C(19) C(20) H(18) 118.9 no
C(21) C(20) H(18) 118.9 no
C(16) C(21) H(19) 119.4 no
C(20) C(21) H(19) 119.4 no
C(22) C(23) H(20) 120.6 no
C(24) C(23) H(20) 120.6 no
C(23) C(24) H(21) 119.6 no
C(25) C(24) H(21) 119.6 no
C(24) C(25) H(22) 119.8 no
C(26) C(25) H(22) 119.8 no
C(25) C(26) H(23) 120.1 no
C(27) C(26) H(23) 120.1 no
C(22) C(27) H(24) 119.8 no
C(26) C(27) H(24) 119.8 no
C(28) C(29) H(25) 119.9 no
C(30) C(29) H(25) 119.9 no
C(29) C(30) H(26) 119.8 no
C(31) C(30) H(26) 119.8 no
C(30) C(31) H(27) 120.0 no
C(32) C(31) H(27) 120.0 no
C(31) C(32) H(28) 120.1 no
C(33) C(32) H(28) 120.1 no
C(28) C(33) H(29) 119.6 no
C(32) C(33) H(29) 119.6 no
C(34) C(35) H(30) 119.8 no
C(36) C(35) H(30) 119.8 no
C(35) C(36) H(31) 120.0 no
C(37) C(36) H(31) 119.9 no
C(36) C(37) H(32) 119.6 no
C(38) C(37) H(32) 119.6 no
C(37) C(38) H(33) 120.7 no
C(39) C(38) H(33) 120.7 no
C(34) C(39) H(34) 119.6 no
C(38) C(39) H(34) 119.6 no
C(40) C(41) H(35) 119.8 no
C(42) C(41) H(35) 119.8 no
C(41) C(42) H(36) 119.9 no
C(43) C(42) H(36) 119.9 no
C(42) C(43) H(37) 119.9 no
C(44) C(43) H(37) 119.9 no
C(43) C(44) H(38) 120.1 no
C(45) C(44) H(38) 120.1 no
C(40) C(45) H(39) 119.5 no
C(44) C(45) H(39) 119.5 no

loop_
_geom_bond_atom_site_label_1
_geom_bond_atom_site_label_2
_geom_bond_distance
_geom_bond_publ_flag
Ru(1) Cl(1) 2.3787(11) yes
Ru(1) Cl(2) 2.4923(13) yes
Ru(1) P(1) 2.4514(13) yes
Ru(1) P(2) 2.4367(13) yes
Ru(1) N(1) 1.742(3) yes
Ru(1) C(1) 2.060(4) yes
P(1) C(10) 1.823(4) yes
P(1) C(16) 1.819(5) yes
P(1) C(22) 1.823(4) yes
P(2) C(28) 1.828(4) yes
P(2) C(34) 1.843(5) yes
P(2) C(40) 1.815(4) yes
O(1) N(1) 1.138(4) yes
C(1) C(2) 1.282(8) yes
C(2) C(3) 1.543(8) yes
C(3) C(4) 1.391(8) yes
C(3) C(8) 1.375(9) yes
C(4) C(5) 1.353(8) yes
C(5) C(6) 1.399(11) yes
C(6) C(7) 1.390(10) yes
C(6) C(9) 1.492(9) yes
C(7) C(8) 1.342(9) yes
C(10) C(11) 1.382(8) yes
C(10) C(15) 1.390(6) yes
C(11) C(12) 1.385(8) yes
C(12) C(13) 1.360(9) yes
C(13) C(14) 1.358(9) yes
C(14) C(15) 1.374(7) yes
C(16) C(17) 1.351(8) yes
C(16) C(21) 1.366(9) yes
C(17) C(18) 1.378(10) yes
C(18) C(19) 1.351(11) yes
C(19) C(20) 1.321(12) yes
C(20) C(21) 1.372(12) yes
C(22) C(23) 1.355(8) yes
C(22) C(27) 1.372(7) yes
C(23) C(24) 1.398(9) yes
C(24) C(25) 1.346(12) yes
C(25) C(26) 1.343(12) yes
C(26) C(27) 1.378(7) yes
C(28) C(29) 1.380(6) yes
C(28) C(33) 1.383(7) yes
C(29) C(30) 1.372(8) yes
C(30) C(31) 1.364(9) yes
C(31) C(32) 1.379(8) yes
C(32) C(33) 1.368(7) yes
C(34) C(35) 1.377(8) yes
C(34) C(39) 1.358(8) yes
C(35) C(36) 1.378(9) yes
C(36) C(37) 1.357(11) yes
C(37) C(38) 1.370(11) yes
C(38) C(39) 1.402(9) yes
C(40) C(41) 1.381(6) yes
C(40) C(45) 1.387(7) yes
C(41) C(42) 1.388(7) yes
C(42) C(43) 1.366(9) yes
C(43) C(44) 1.367(8) yes
C(44) C(45) 1.381(6) yes
C(1) H(1) 0.970 no
C(2) H(2) 0.970 no
C(4) H(3) 0.970 no
C(5) H(4) 0.970 no
C(7) H(5) 0.970 no
C(8) H(6) 0.970 no
C(9) H(7) 0.970 no
C(9) H(8) 0.970 no
C(9) H(9) 0.970 no
C(11) H(10) 0.970 no
C(12) H(11) 0.970 no
C(13) H(12) 0.970 no
C(14) H(13) 0.970 no
C(15) H(14) 0.970 no
C(17) H(15) 0.970 no
C(18) H(16) 0.970 no
C(19) H(17) 0.970 no
C(20) H(18) 0.970 no
C(21) H(19) 0.970 no
C(23) H(20) 0.970 no
C(24) H(21) 0.970 no
C(25) H(22) 0.970 no
C(26) H(23) 0.970 no
C(27) H(24) 0.970 no
C(29) H(25) 0.970 no
C(30) H(26) 0.970 no
C(31) H(27) 0.970 no
C(32) H(28) 0.970 no
C(33) H(29) 0.970 no
C(35) H(30) 0.970 no
C(36) H(31) 0.970 no
C(37) H(32) 0.970 no
C(38) H(33) 0.970 no
C(39) H(34) 0.970 no
C(41) H(35) 0.970 no
C(42) H(36) 0.970 no
C(43) H(37) 0.970 no
C(44) H(38) 0.970 no
C(45) H(39) 0.970 no

loop_
_geom_contact_atom_site_label_1
_geom_contact_atom_site_label_2
_geom_contact_distance
_geom_contact_site_symmetry_2
Cl(1) C(26) 3.570(6) 1_545
Cl(2) C(32) 3.572(6) 1_655
C(20) C(26) 3.583(11) 2_666
C(26) Cl(1) 3.570(6) 1_565
C(26) C(20) 3.583(11) 2_666
C(32) Cl(2) 3.572(6) 1_455
C(42) C(42) 3.301(9) 2_667
Cl(1) H(12) 3.542 2_556
Cl(1) H(13) 3.141 2_556
Cl(1) H(22) 3.368 1_545
Cl(1) H(23) 2.773 1_545
Cl(2) H(5) 3.540 1_655
Cl(2) H(6) 3.290 1_655
Cl(2) H(27) 3.358 1_655
Cl(2) H(28) 3.082 1_655
Cl(2) H(36) 3.557 2_667
Cl(2) H(37) 2.912 2_667
O(1) H(32) 3.347 1_565
O(1) H(33) 3.534 1_565
O(1) H(36) 2.938 2_667
N(1) H(36) 3.591 2_667
C(2) H(11) 3.088 2_566
C(3) H(11) 3.012 2_566
C(4) H(11) 3.053 2_566
C(4) H(12) 3.250 2_566
C(5) H(12) 3.442 2_566
C(6) H(21) 3.350 1_455
C(7) H(20) 3.318 1_455
C(7) H(21) 3.232 1_455
C(7) H(37) 3.457 2_567
C(8) H(20) 3.037 1_455
C(9) H(30) 3.305 2_567
C(12) H(24) 3.504 2_566
C(13) H(23) 3.390 2_566
C(13) H(24) 3.467 2_566
C(13) H(25) 3.331 2_556
C(13) H(26) 3.232 2_556
C(14) H(17) 3.467 2_656
C(14) H(25) 3.390 2_556
C(14) H(26) 3.386 2_556
C(15) H(13) 3.488 2_556
C(15) H(17) 3.128 2_656
C(17) H(6) 3.573 1_655
C(18) H(2) 3.246 1_655
C(18) H(26) 3.464 1_655
C(19) H(2) 2.982 1_655
C(19) H(14) 3.346 2_656
C(20) H(2) 3.448 1_655
C(20) H(10) 3.301 2_666
C(22) H(18) 3.503 2_666
C(23) H(5) 3.582 1_655
C(24) H(18) 3.471 2_666
C(24) H(26) 3.301 1_665
C(24) H(27) 3.478 1_665
C(25) H(18) 2.913 2_666
C(25) H(27) 3.070 1_665
C(25) H(33) 3.243 1_565
C(25) H(34) 3.478 1_565
C(26) H(12) 3.379 2_566
C(26) H(18) 2.659 2_666
C(27) H(12) 3.565 2_566
C(27) H(18) 2.985 2_666
C(29) H(4) 3.480 1_545
C(29) H(9) 3.455 1_545
C(29) H(12) 3.490 2_556
C(29) H(13) 3.590 2_556
C(30) H(9) 3.234 1_545
C(30) H(16) 2.938 1_455
C(30) H(21) 3.205 1_445
C(30) H(22) 3.552 1_445
C(31) H(9) 3.208 1_545
C(31) H(15) 3.489 1_455
C(31) H(16) 3.331 1_455
C(31) H(21) 3.488 1_445
C(31) H(22) 3.126 1_445
C(32) H(9) 3.366 1_545
C(32) H(31) 3.079 2_557
C(32) H(37) 3.180 2_567
C(33) H(9) 3.548 1_545
C(33) H(38) 3.563 2_567
C(34) H(4) 3.530 1_545
C(35) H(4) 3.220 1_545
C(35) H(9) 3.315 1_545
C(36) H(4) 3.180 1_545
C(36) H(9) 3.593 1_545
C(36) H(28) 3.410 2_557
C(36) H(38) 3.514 1_545
C(37) H(4) 3.396 1_545
C(37) H(35) 3.301 2_657
C(39) H(22) 3.492 1_545
C(39) H(23) 3.538 1_545
C(39) H(27) 3.562 1_655
C(40) H(7) 3.599 2_567
C(41) H(7) 3.560 2_567
C(41) H(8) 3.454 2_567
C(41) H(32) 3.284 2_657
C(41) H(36) 3.324 2_667
C(42) H(5) 3.014 2_567
C(42) H(8) 3.419 2_567
C(42) H(32) 3.525 2_657
C(42) H(36) 3.139 2_667
C(43) H(5) 2.942 2_567
C(43) H(28) 3.231 2_567
C(43) H(32) 3.328 1_565
C(43) H(36) 3.547 2_667
C(44) H(29) 3.496 2_567
C(44) H(32) 3.382 1_565
H(1) H(13) 2.839 2_556
H(1) H(17) 3.496 1_455
H(2) C(18) 3.246 1_455
H(2) C(19) 2.982 1_455
H(2) C(20) 3.448 1_455
H(2) H(11) 2.942 2_566
H(2) H(16) 3.483 1_455
H(2) H(17) 3.013 1_455
H(3) H(11) 3.004 2_566
H(3) H(12) 2.964 2_566
H(4) C(29) 3.480 1_565
H(4) C(34) 3.530 1_565
H(4) C(35) 3.220 1_565
H(4) C(36) 3.180 1_565
H(4) C(37) 3.396 1_565
H(4) H(12) 3.329 2_566
H(4) H(25) 3.342 1_565
H(4) H(30) 3.562 1_565
H(4) H(31) 3.537 1_565
H(5) Cl(2) 3.540 1_455
H(5) C(23) 3.582 1_455
H(5) C(42) 3.014 2_567
H(5) C(43) 2.942 2_567
H(5) H(20) 3.323 1_455
H(5) H(21) 3.351 1_455
H(5) H(36) 2.916 2_567
H(5) H(37) 2.776 2_567
H(6) Cl(2) 3.290 1_455
H(6) C(17) 3.573 1_455
H(6) H(20) 2.812 1_455
H(7) C(40) 3.599 2_567
H(7) C(41) 3.560 2_567
H(7) H(29) 2.911 2_567
H(7) H(30) 2.835 2_567
H(7) H(31) 3.364 1_565
H(8) C(41) 3.454 2_567
H(8) C(42) 3.419 2_567
H(8) H(21) 3.545 1_455
H(8) H(27) 3.590 1_565
H(8) H(30) 3.208 2_567
H(8) H(33) 3.166 1_465
H(8) H(35) 3.542 2_567
H(8) H(36) 3.494 2_567
H(9) C(29) 3.455 1_565
H(9) C(30) 3.234 1_565
H(9) C(31) 3.208 1_565
H(9) C(32) 3.366 1_565
H(9) C(33) 3.548 1_565
H(9) C(35) 3.315 1_565
H(9) C(36) 3.593 1_565
H(9) H(30) 2.936 1_565
H(9) H(30) 3.342 2_567
H(9) H(31) 3.481 1_565
H(10) C(20) 3.301 2_666
H(10) H(18) 2.731 2_666
H(10) H(19) 3.398 2_666
H(11) C(2) 3.088 2_566
H(11) C(3) 3.012 2_566
H(11) C(4) 3.053 2_566
H(11) H(2) 2.942 2_566
H(11) H(3) 3.004 2_566
H(11) H(24) 3.097 2_566
H(12) Cl(1) 3.542 2_556
H(12) C(4) 3.250 2_566
H(12) C(5) 3.442 2_566
H(12) C(26) 3.379 2_566
H(12) C(27) 3.565 2_566
H(12) C(29) 3.490 2_556
H(12) H(3) 2.964 2_566
H(12) H(4) 3.329 2_566
H(12) H(23) 2.634 2_566
H(12) H(24) 3.020 2_566
H(12) H(25) 2.768 2_556
H(12) H(26) 3.130 2_556
H(13) Cl(1) 3.141 2_556
H(13) C(15) 3.488 2_556
H(13) C(29) 3.590 2_556
H(13) H(1) 2.839 2_556
H(13) H(13) 3.337 2_556
H(13) H(14) 2.808 2_556
H(13) H(16) 3.576 2_656
H(13) H(17) 3.469 1_455
H(13) H(17) 3.185 2_656
H(13) H(25) 2.884 2_556
H(13) H(26) 3.392 2_556
H(14) C(19) 3.346 2_656
H(14) H(13) 2.808 2_556
H(14) H(17) 2.508 2_656
H(15) C(31) 3.489 1_655
H(15) H(22) 2.973 1_545
H(15) H(27) 3.026 1_655
H(16) C(30) 2.938 1_655
H(16) C(31) 3.331 1_655
H(16) H(2) 3.483 1_655
H(16) H(13) 3.576 2_656
H(16) H(22) 3.267 1_545
H(16) H(26) 2.555 1_655
H(16) H(27) 3.257 1_655
H(17) C(14) 3.467 2_656
H(17) C(15) 3.128 2_656
H(17) H(1) 3.496 1_655
H(17) H(2) 3.013 1_655
H(17) H(13) 3.469 1_655
H(17) H(13) 3.185 2_656
H(17) H(14) 2.508 2_656
H(18) C(22) 3.503 2_666
H(18) C(24) 3.471 2_666
H(18) C(25) 2.913 2_666
H(18) C(26) 2.659 2_666
H(18) C(27) 2.985 2_666
H(18) H(10) 2.731 2_666
H(18) H(22) 3.240 2_666
H(18) H(23) 2.887 2_666
H(18) H(24) 3.383 2_666
H(19) H(10) 3.398 2_666
H(19) H(19) 3.118 2_666
H(20) C(7) 3.318 1_655
H(20) C(8) 3.037 1_655
H(20) H(5) 3.323 1_655
H(20) H(6) 2.812 1_655
H(21) C(6) 3.350 1_655
H(21) C(7) 3.232 1_655
H(21) C(30) 3.205 1_665
H(21) C(31) 3.488 1_665
H(21) H(5) 3.351 1_655
H(21) H(8) 3.545 1_655
H(21) H(26) 2.507 1_665
H(21) H(27) 3.101 1_665
H(22) Cl(1) 3.368 1_565
H(22) C(30) 3.552 1_665
H(22) C(31) 3.126 1_665
H(22) C(39) 3.492 1_565
H(22) H(15) 2.973 1_565
H(22) H(16) 3.267 1_565
H(22) H(18) 3.240 2_666
H(22) H(26) 3.162 1_665
H(22) H(27) 2.270 1_665
H(22) H(33) 3.093 1_565
H(22) H(34) 2.859 1_565
H(23) Cl(1) 2.773 1_565
H(23) C(13) 3.390 2_566
H(23) C(39) 3.538 1_565
H(23) H(12) 2.634 2_566
H(23) H(18) 2.887 2_666
H(23) H(34) 3.265 1_565
H(24) C(12) 3.504 2_566
H(24) C(13) 3.467 2_566
H(24) H(11) 3.097 2_566
H(24) H(12) 3.020 2_566
H(24) H(18) 3.383 2_666
H(25) C(13) 3.331 2_556
H(25) C(14) 3.390 2_556
H(25) H(4) 3.342 1_545
H(25) H(12) 2.768 2_556
H(25) H(13) 2.884 2_556
H(26) C(13) 3.232 2_556
H(26) C(14) 3.386 2_556
H(26) C(18) 3.464 1_455
H(26) C(24) 3.301 1_445
H(26) H(12) 3.130 2_556
H(26) H(13) 3.392 2_556
H(26) H(16) 2.555 1_455
H(26) H(21) 2.507 1_445
H(26) H(22) 3.162 1_445
H(27) Cl(2) 3.358 1_455
H(27) C(24) 3.478 1_445
H(27) C(25) 3.070 1_445
H(27) C(39) 3.562 1_455
H(27) H(8) 3.590 1_545
H(27) H(15) 3.026 1_455
H(27) H(16) 3.257 1_455
H(27) H(21) 3.101 1_445
H(27) H(22) 2.270 1_445
H(27) H(33) 3.093 1_455
H(27) H(34) 2.879 1_455
H(28) Cl(2) 3.082 1_455
H(28) C(36) 3.410 2_557
H(28) C(43) 3.231 2_567
H(28) H(31) 2.509 2_557
H(28) H(37) 2.389 2_567
H(28) H(38) 3.188 2_567
H(29) C(44) 3.496 2_567
H(29) H(7) 2.911 2_567
H(29) H(31) 3.500 2_557
H(29) H(37) 3.355 2_567
H(29) H(38) 2.798 2_567
H(30) C(9) 3.305 2_567
H(30) H(4) 3.562 1_545
H(30) H(7) 2.835 2_567
H(30) H(8) 3.208 2_567
H(30) H(9) 2.936 1_545
H(30) H(9) 3.342 2_567
H(31) C(32) 3.079 2_557
H(31) H(4) 3.537 1_545
H(31) H(7) 3.364 1_545
H(31) H(9) 3.481 1_545
H(31) H(28) 2.509 2_557
H(31) H(29) 3.500 2_557
H(31) H(37) 3.478 1_545
H(31) H(38) 2.979 1_545
H(32) O(1) 3.347 1_545
H(32) C(41) 3.284 2_657
H(32) C(42) 3.525 2_657
H(32) C(43) 3.328 1_545
H(32) C(44) 3.382 1_545
H(32) H(35) 2.511 2_657
H(32) H(36) 3.014 2_657
H(32) H(37) 3.244 1_545
H(32) H(38) 3.355 1_545
H(33) O(1) 3.534 1_545
H(33) C(25) 3.243 1_545
H(33) H(8) 3.166 1_645
H(33) H(22) 3.093 1_545
H(33) H(27) 3.093 1_655
H(34) C(25) 3.478 1_545
H(34) H(22) 2.859 1_545
H(34) H(23) 3.265 1_545
H(34) H(27) 2.879 1_655
H(35) C(37) 3.301 2_657
H(35) H(8) 3.542 2_567
H(35) H(32) 2.511 2_657
H(35) H(36) 3.576 2_667
H(35) H(37) 3.464 2_667
H(36) Cl(2) 3.557 2_667
H(36) O(1) 2.938 2_667
H(36) N(1) 3.591 2_667
H(36) C(41) 3.324 2_667
H(36) C(42) 3.139 2_667
H(36) C(43) 3.547 2_667
H(36) H(5) 2.916 2_567
H(36) H(8) 3.494 2_567
H(36) H(32) 3.014 2_657
H(36) H(35) 3.576 2_667
H(36) H(36) 3.269 2_667
H(37) Cl(2) 2.912 2_667
H(37) C(7) 3.457 2_567
H(37) C(32) 3.180 2_567
H(37) H(5) 2.776 2_567
H(37) H(28) 2.389 2_567
H(37) H(29) 3.355 2_567
H(37) H(31) 3.478 1_565
H(37) H(32) 3.244 1_565
H(37) H(35) 3.464 2_667
H(38) C(33) 3.563 2_567
H(38) C(36) 3.514 1_565
H(38) H(28) 3.188 2_567
H(38) H(29) 2.798 2_567
H(38) H(31) 2.979 1_565
H(38) H(32) 3.355 1_565

loop_
_geom_torsion_atom_site_label_1
_geom_torsion_atom_site_label_2
_geom_torsion_atom_site_label_3
_geom_torsion_atom_site_label_4
_geom_torsion
Cl(1) Ru(1) P(1) C(10) 71.46(18)
Cl(1) Ru(1) P(1) C(16) -50.62(17)
Cl(1) Ru(1) P(1) C(22) -170.13(18)
Cl(1) Ru(1) P(2) C(28) -75.18(17)
Cl(1) Ru(1) P(2) C(34) 44.92(16)
Cl(1) Ru(1) P(2) C(40) 164.00(18)
Cl(1) Ru(1) N(1) O(1) -1(2)
Cl(1) Ru(1) C(1) C(2) 158.5(6)
Cl(2) Ru(1) P(1) C(10) 162.91(18)
Cl(2) Ru(1) P(1) C(16) 40.82(17)
Cl(2) Ru(1) P(1) C(22) -78.68(18)
Cl(2) Ru(1) P(2) C(28) -166.69(17)
Cl(2) Ru(1) P(2) C(34) -46.59(16)
Cl(2) Ru(1) P(2) C(40) 72.49(18)
Cl(2) Ru(1) N(1) O(1) -4(2)
Cl(2) Ru(1) C(1) C(2) -174(4)
P(1) Ru(1) P(2) C(28) -84.7(6)
P(1) Ru(1) P(2) C(34) 35.4(6)
P(1) Ru(1) P(2) C(40) 154.5(5)
P(2) Ru(1) P(1) C(10) 81.0(6)
P(2) Ru(1) P(1) C(16) -41.1(6)
P(2) Ru(1) P(1) C(22) -160.6(5)
P(1) Ru(1) N(1) O(1) -94(2)
N(1) Ru(1) P(1) C(10) -114.3(2)
N(1) Ru(1) P(1) C(16) 123.7(2)
N(1) Ru(1) P(1) C(22) 4.2(2)
P(1) Ru(1) C(1) C(2) -113.9(6)
C(1) Ru(1) P(1) C(10) -15.7(2)
C(1) Ru(1) P(1) C(16) -137.8(2)
C(1) Ru(1) P(1) C(22) 102.7(2)
P(2) Ru(1) N(1) O(1) 85(2)
N(1) Ru(1) P(2) C(28) 110.5(2)
N(1) Ru(1) P(2) C(34) -129.4(2)
N(1) Ru(1) P(2) C(40) -10.3(2)
P(2) Ru(1) C(1) C(2) 70.3(6)
C(1) Ru(1) P(2) C(28) 11.9(2)
C(1) Ru(1) P(2) C(34) 132.0(2)
C(1) Ru(1) P(2) C(40) -109.0(2)
N(1) Ru(1) C(1) C(2) -21.3(7)
C(1) Ru(1) N(1) O(1) 177(2)
Ru(1) P(1) C(10) C(11) 127.7(4)
Ru(1) P(1) C(10) C(15) -57.2(4)
Ru(1) P(1) C(16) C(17) 4.6(4)
Ru(1) P(1) C(16) C(21) -177.9(3)
Ru(1) P(1) C(22) C(23) 103.3(5)
Ru(1) P(1) C(22) C(27) -69.8(4)
C(10) P(1) C(16) C(17) -124.9(4)
C(10) P(1) C(16) C(21) 52.6(4)
C(16) P(1) C(10) C(11) -100.5(5)
C(16) P(1) C(10) C(15) 74.5(4)
C(10) P(1) C(22) C(23) -131.6(5)
C(10) P(1) C(22) C(27) 55.3(4)
C(22) P(1) C(10) C(11) 8.4(5)
C(22) P(1) C(10) C(15) -176.5(4)
C(16) P(1) C(22) C(23) -25.6(5)
C(16) P(1) C(22) C(27) 161.4(4)
C(22) P(1) C(16) C(17) 125.4(4)
C(22) P(1) C(16) C(21) -57.2(4)
Ru(1) P(2) C(28) C(29) 56.1(4)
Ru(1) P(2) C(28) C(33) -126.2(4)
Ru(1) P(2) C(34) C(35) -175.6(2)
Ru(1) P(2) C(34) C(39) 5.1(4)
Ru(1) P(2) C(40) C(41) -101.6(4)
Ru(1) P(2) C(40) C(45) 72.1(4)
C(28) P(2) C(34) C(35) -48.1(3)
C(28) P(2) C(34) C(39) 132.6(4)
C(34) P(2) C(28) C(29) -74.1(4)
C(34) P(2) C(28) C(33) 103.6(4)
C(28) P(2) C(40) C(41) 132.3(4)
C(28) P(2) C(40) C(45) -54.0(5)
C(40) P(2) C(28) C(29) 178.8(4)
C(40) P(2) C(28) C(33) -3.5(5)
C(34) P(2) C(40) C(41) 27.2(5)
C(34) P(2) C(40) C(45) -159.0(4)
C(40) P(2) C(34) C(35) 61.8(4)
C(40) P(2) C(34) C(39) -117.5(4)
Ru(1) C(1) C(2) C(3) -0.6(11)
C(1) C(2) C(3) C(4) 52.4(10)
C(1) C(2) C(3) C(8) -130.7(7)
C(2) C(3) C(4) C(5) 179.3(5)
C(2) C(3) C(8) C(7) 180.0(5)
C(4) C(3) C(8) C(7) -2.8(9)
C(8) C(3) C(4) C(5) 2.2(9)
C(3) C(4) C(5) C(6) -0.0(9)
C(4) C(5) C(6) C(7) -1.6(9)
C(4) C(5) C(6) C(9) 173.2(6)
C(5) C(6) C(7) C(8) 0.9(10)
C(9) C(6) C(7) C(8) -174.0(6)
C(6) C(7) C(8) C(3) 1.3(11)
P(1) C(10) C(11) C(12) 175.7(5)
P(1) C(10) C(15) C(14) -176.4(4)
C(11) C(10) C(15) C(14) -1.1(8)
C(15) C(10) C(11) C(12) 0.6(9)
C(10) C(11) C(12) C(13) 0.3(8)
C(11) C(12) C(13) C(14) -0.7(11)
C(12) C(13) C(14) C(15) 0.3(8)
C(13) C(14) C(15) C(10) 0.6(9)
P(1) C(16) C(17) C(18) 177.6(4)
P(1) C(16) C(21) C(20) -179.0(5)
C(17) C(16) C(21) C(20) -1.4(9)
C(21) C(16) C(17) C(18) 0.1(6)
C(16) C(17) C(18) C(19) 2.3(9)
C(17) C(18) C(19) C(20) -3.3(9)
C(18) C(19) C(20) C(21) 1.9(10)
C(19) C(20) C(21) C(16) 0.4(10)
P(1) C(22) C(23) C(24) -173.5(6)
P(1) C(22) C(27) C(26) 174.9(4)
C(23) C(22) C(27) C(26) 1.7(8)
C(27) C(22) C(23) C(24) -0.5(10)
C(22) C(23) C(24) C(25) -2.6(12)
C(23) C(24) C(25) C(26) 4.6(13)
C(24) C(25) C(26) C(27) -3.4(11)
C(25) C(26) C(27) C(22) 0.2(7)
P(2) C(28) C(29) C(30) 177.7(4)
P(2) C(28) C(33) C(32) -179.0(4)
C(29) C(28) C(33) C(32) -1.4(8)
C(33) C(28) C(29) C(30) -0.1(6)
C(28) C(29) C(30) C(31) 1.9(9)
C(29) C(30) C(31) C(32) -2.1(10)
C(30) C(31) C(32) C(33) 0.6(10)
C(31) C(32) C(33) C(28) 1.2(9)
P(2) C(34) C(35) C(36) -178.2(4)
P(2) C(34) C(39) C(38) 179.6(4)
C(35) C(34) C(39) C(38) 0.3(7)
C(39) C(34) C(35) C(36) 1.1(7)
C(34) C(35) C(36) C(37) -2.8(8)
C(35) C(36) C(37) C(38) 3.0(9)
C(36) C(37) C(38) C(39) -1.6(9)
C(37) C(38) C(39) C(34) -0.0(7)
P(2) C(40) C(41) C(42) 175.2(4)
P(2) C(40) C(45) C(44) -177.2(4)
C(41) C(40) C(45) C(44) -3.3(8)
C(45) C(40) C(41) C(42) 1.3(8)
C(40) C(41) C(42) C(43) 0.8(9)
C(41) C(42) C(43) C(44) -0.9(10)
C(42) C(43) C(44) C(45) -1.1(10)
C(43) C(44) C(45) C(40) 3.2(9)
